data_4516232
loop_
_publ_author_name
'Griswold, Jessica A.'
'Johnson, Jeffrey S.'

_publ_section_title
;
 Stereoconvergent Conjugate Addition of Arylboronic Acids to \a-Angelica
 Lactone Derivatives: Synthesis of Stereochemically Complex
 \g-Butyrolactones
;
_journal_name_full 'ACS Catalysis'
_journal_page_first 11614
_journal_paper_doi 10.1021/acscatal.9b04405
_journal_year 2019
_chemical_absolute_configuration ad
_chemical_formula_moiety 'C15 H14 O2'
_chemical_formula_sum 'C15 H14 O2'
_chemical_formula_weight 226.27
_space_group_IT_number 19
_space_group_name_Hall 'P 2ac 2ab'
_space_group_name_H-M_alt 'P 21 21 21'
_symmetry_cell_setting orthorhombic
_symmetry_space_group_name_H-M 'P 21 21 21'
_atom_sites_solution_hydrogens difmap
_atom_sites_solution_primary other
_audit_creation_date 2019-05-30
_audit_creation_method CRYSTALS_ver_14.61_build_6236
_cell_angle_alpha 90
_cell_angle_beta 90
_cell_angle_gamma 90
_cell_formula_units_Z 4
_cell_length_a 6.1306(3)
_cell_length_b 7.3825(3)
_cell_length_c 25.8514(12)
_cell_measurement_reflns_used 9495
_cell_measurement_temperature 150
_cell_measurement_theta_max 72
_cell_measurement_theta_min 3
_cell_volume 1170.01(9)
_computing_cell_refinement 'Apex2 (Bruker AXS, 2006)'
_computing_data_collection 'Apex2 (Bruker AXS, 2006)'
_computing_data_reduction 'Apex2 (Bruker AXS, 2006)'
_computing_molecular_graphics 'CAMERON (Watkin et al., 1996)'
_computing_publication_material 'CRYSTALS (Betteridge et al., 2003)'
_computing_structure_refinement 'CRYSTALS (Betteridge et al., 2003)'
_computing_structure_solution 'Superflip (Palatinus & Chapuis, 2007)'
_diffrn_ambient_temperature 150
_diffrn_measured_fraction_theta_full 0.996
_diffrn_measured_fraction_theta_max 0.973
_diffrn_measurement_device Area
_diffrn_measurement_device_type 'Bruker Kappa Apex2'
_diffrn_measurement_method '\f & \w scans'
_diffrn_radiation_monochromator graphite
_diffrn_radiation_type 'Cu K\a'
_diffrn_radiation_wavelength 1.54178
_diffrn_reflns_av_R_equivalents 0.029
_diffrn_reflns_limit_h_max 7
_diffrn_reflns_limit_h_min -6
_diffrn_reflns_limit_k_max 9
_diffrn_reflns_limit_k_min -8
_diffrn_reflns_limit_l_max 31
_diffrn_reflns_limit_l_min -31
_diffrn_reflns_number 19135
_diffrn_reflns_theta_full 35.291
_diffrn_reflns_theta_max 72.022
_diffrn_reflns_theta_min 3.419
_diffrn_standards_number 0
_exptl_absorpt_coefficient_mu 0.672
_exptl_absorpt_correction_T_max 0.99
_exptl_absorpt_correction_T_min 0.90
_exptl_absorpt_correction_type multi-scan
_exptl_absorpt_process_details 'SADABS (Siemens, 1996)'
_exptl_crystal_colour colorless
_exptl_crystal_density_diffrn 1.284
_exptl_crystal_density_method 'not measured'
_exptl_crystal_description 'plate fragment'
_exptl_crystal_F_000 480
_exptl_crystal_size_max 0.200
_exptl_crystal_size_mid 0.150
_exptl_crystal_size_min 0.020
_refine_diff_density_max 0.12
_refine_diff_density_min -0.17
_refine_ls_abs_structure_details 'Flack (1983), 1040 Friedel-pairs'
_refine_ls_abs_structure_Flack 0.0(2)
_refine_ls_extinction_method None
_refine_ls_goodness_of_fit_ref 1.0014
_refine_ls_hydrogen_treatment refxyz
_refine_ls_matrix_type full
_refine_ls_number_parameters 197
_refine_ls_number_reflns 2242
_refine_ls_number_restraints 0
_refine_ls_R_factor_all 0.0277
_refine_ls_R_factor_gt 0.0267
_refine_ls_shift/su_max 0.0006449
_refine_ls_shift/su_mean 0.0000579
_refine_ls_structure_factor_coef Fsqd
_refine_ls_weighting_details
;
 Method= Modified Sheldrick 
 w=1/[\s^2^(F^2^) + ( 0.04P)^2^ + 0.20P] 
 ,where P=(max(Fo^2^,0) + 2Fc^2^)/3 
;
_refine_ls_weighting_scheme calc
_refine_ls_wR_factor_all 0.0703
_refine_ls_wR_factor_gt 0.0696
_refine_ls_wR_factor_ref 0.0703
_reflns_limit_h_max 7
_reflns_limit_h_min -7
_reflns_limit_k_max 9
_reflns_limit_k_min 0
_reflns_limit_l_max 31
_reflns_limit_l_min 0
_reflns_number_gt 2170
_reflns_number_total 2249
_reflns_threshold_expression I>2.0\s(I)
_oxford_diffrn_Wilson_B_factor 2.22
_oxford_diffrn_Wilson_scale 29.50
_oxford_refine_ls_r_factor_ref 0.0277
_oxford_refine_ls_scale 0.6064(13)
_oxford_reflns_number_all 2242
_oxford_reflns_threshold_expression_ref I>-3.0\s(I)
_oxford_structure_analysis_title '19035_0m in P2(1)2(1)2(1)'
_cod_data_source_file cs9b04405_si_004.cif
_cod_data_source_block 19035
_cod_depositor_comments
;
The following automatic conversions were performed:

data item '_atom_sites_solution_primary' value 'Other' was changed to
'other' in accordance with the
/home/data/users/saulius/crontab/automatic-downloads/rss-feeds/ACS/lib/dictionaries/cif_core.dic
dictionary named 'cif_core.dic' version 2.4.2 last updated on
2011-04-26.

Automatic conversion script
Id: cif_fix_values 6909 2019-04-08 15:41:33Z antanas 
;
_cod_original_sg_symbol_H-M 'P 21 21 21 '
_cod_database_code 4516232

loop_
_symmetry_equiv_pos_as_xyz
x,y,z
-x+1/2,-y,z+1/2
x+1/2,-y+1/2,-z
-x,y+1/2,-z+1/2

loop_
_atom_site_label
_atom_site_type_symbol
_atom_site_fract_x
_atom_site_fract_y
_atom_site_fract_z
_atom_site_U_iso_or_equiv
_atom_site_occupancy
_atom_site_adp_type
O1 O 0.73990(17) 0.53057(13) 0.50420(3) 0.0350 1.0000 Uani
O2 O 0.62092(17) 0.27668(15) 0.46760(3) 0.0422 1.0000 Uani
C1 C 0.6589(2) 0.36143(19) 0.50650(5) 0.0314 1.0000 Uani
C2 C 0.6282(2) 0.30445(18) 0.56174(5) 0.0317 1.0000 Uani
C3 C 0.6403(2) 0.48294(17) 0.59168(5) 0.0291 1.0000 Uani
C4 C 0.7869(2) 0.59804(18) 0.55649(5) 0.0313 1.0000 Uani
C5 C 0.7433(3) 0.79918(19) 0.55783(6) 0.0404 1.0000 Uani
C6 C 0.7204(2) 0.46529(15) 0.64678(4) 0.0260 1.0000 Uani
C7 C 0.5908(2) 0.51767(15) 0.68713(5) 0.0258 1.0000 Uani
C8 C 0.65590(19) 0.49119(15) 0.73932(5) 0.0239 1.0000 Uani
C9 C 0.5199(2) 0.53845(16) 0.78136(5) 0.0290 1.0000 Uani
C10 C 0.5857(2) 0.50874(17) 0.83100(5) 0.0343 1.0000 Uani
C11 C 0.7909(2) 0.42911(18) 0.84145(5) 0.0343 1.0000 Uani
C12 C 0.9256(2) 0.38122(17) 0.80177(5) 0.0303 1.0000 Uani
C13 C 0.8632(2) 0.41172(15) 0.74953(4) 0.0246 1.0000 Uani
C14 C 0.9969(2) 0.36207(16) 0.70717(5) 0.0276 1.0000 Uani
C15 C 0.9283(2) 0.38664(16) 0.65755(5) 0.0274 1.0000 Uani
H21 H 0.748(3) 0.223(2) 0.5706(6) 0.0385 1.0000 Uiso
H22 H 0.494(3) 0.239(2) 0.5659(6) 0.0385 1.0000 Uiso
H31 H 0.491(3) 0.537(2) 0.5914(6) 0.0353 1.0000 Uiso
H41 H 0.949(3) 0.574(2) 0.5633(6) 0.0368 1.0000 Uiso
H51 H 0.837(3) 0.863(3) 0.5329(7) 0.0507 1.0000 Uiso
H52 H 0.770(3) 0.845(2) 0.5937(7) 0.0507 1.0000 Uiso
H53 H 0.591(3) 0.821(2) 0.5480(7) 0.0507 1.0000 Uiso
H71 H 0.446(3) 0.570(2) 0.6804(6) 0.0327 1.0000 Uiso
H91 H 0.382(3) 0.595(2) 0.7747(6) 0.0364 1.0000 Uiso
H101 H 0.496(3) 0.540(2) 0.8593(6) 0.0403 1.0000 Uiso
H111 H 0.832(3) 0.407(2) 0.8766(6) 0.0419 1.0000 Uiso
H121 H 1.064(3) 0.327(2) 0.8088(6) 0.0362 1.0000 Uiso
H141 H 1.140(3) 0.307(2) 0.7146(6) 0.0345 1.0000 Uiso
H151 H 1.022(3) 0.350(2) 0.6299(6) 0.0330 1.0000 Uiso

loop_
_atom_site_aniso_label
_atom_site_aniso_U_11
_atom_site_aniso_U_22
_atom_site_aniso_U_33
_atom_site_aniso_U_23
_atom_site_aniso_U_13
_atom_site_aniso_U_12
O1 0.0394(5) 0.0398(5) 0.0256(4) 0.0029(4) 0.0011(4) -0.0019(5)
O2 0.0405(6) 0.0570(6) 0.0291(5) -0.0092(4) -0.0008(4) -0.0062(5)
C1 0.0250(6) 0.0395(7) 0.0295(6) -0.0003(5) -0.0001(5) -0.0030(6)
C2 0.0335(7) 0.0336(7) 0.0281(6) -0.0004(5) -0.0014(5) -0.0067(6)
C3 0.0253(6) 0.0338(6) 0.0281(6) 0.0011(5) -0.0012(5) 0.0012(5)
C4 0.0325(7) 0.0336(7) 0.0279(6) 0.0019(5) -0.0010(5) -0.0011(5)
C5 0.0477(9) 0.0333(7) 0.0402(7) 0.0042(6) 0.0002(7) 0.0003(6)
C6 0.0291(6) 0.0224(6) 0.0264(6) 0.0007(4) -0.0020(5) -0.0005(4)
C7 0.0243(6) 0.0213(5) 0.0318(6) 0.0020(4) -0.0012(5) 0.0017(4)
C8 0.0257(6) 0.0161(5) 0.0298(6) -0.0012(4) 0.0000(5) -0.0027(4)
C9 0.0298(7) 0.0214(6) 0.0359(7) -0.0019(4) 0.0058(5) -0.0008(5)
C10 0.0442(8) 0.0278(6) 0.0309(6) -0.0040(5) 0.0100(6) -0.0054(6)
C11 0.0451(8) 0.0307(6) 0.0271(6) 0.0009(5) -0.0019(5) -0.0059(5)
C12 0.0341(7) 0.0247(6) 0.0322(6) 0.0022(5) -0.0052(5) -0.0023(5)
C13 0.0271(6) 0.0176(5) 0.0291(6) -0.0008(4) -0.0021(5) -0.0018(4)
C14 0.0251(7) 0.0230(5) 0.0348(6) 0.0008(5) -0.0002(5) 0.0021(5)
C15 0.0277(6) 0.0261(6) 0.0284(6) -0.0019(5) 0.0041(5) 0.0029(5)

loop_
_atom_type_symbol
_atom_type_scat_dispersion_real
_atom_type_scat_dispersion_imag
_atom_type_scat_Cromer_Mann_a1
_atom_type_scat_Cromer_Mann_b1
_atom_type_scat_Cromer_Mann_a2
_atom_type_scat_Cromer_Mann_b2
_atom_type_scat_Cromer_Mann_a3
_atom_type_scat_Cromer_Mann_b3
_atom_type_scat_Cromer_Mann_a4
_atom_type_scat_Cromer_Mann_b4
_atom_type_scat_Cromer_Mann_c
_atom_type_scat_source
C 0.0181 0.0091 2.3100 20.8439 1.0200 10.2075 1.5886 0.5687 0.8650 51.6512 0.2156 'International Tables Vol C 4.2.6.8 and 6.1.1.4'
H 0.0000 0.0000 0.4930 10.5109 0.3229 26.1257 0.1402 3.1424 0.0408 57.7998 0.0030 'International Tables Vol C 4.2.6.8 and 6.1.1.4'
O 0.0492 0.0322 3.0485 13.2771 2.2868 5.7011 1.5463 0.3239 0.8670 32.9089 0.2508 'International Tables Vol C 4.2.6.8 and 6.1.1.4'

loop_
_geom_angle_atom_site_label_1
_geom_angle_atom_site_label_2
_geom_angle_atom_site_label_3
_geom_angle
_geom_angle_publ_flag
C1 O1 C4 110.26(9) yes
O1 C1 O2 121.03(12) yes
O1 C1 C2 110.40(10) yes
O2 C1 C2 128.56(12) yes
C1 C2 C3 103.53(10) yes
C1 C2 H21 107.6(9) no
C3 C2 H21 112.0(10) no
C1 C2 H22 110.8(9) no
C3 C2 H22 114.6(10) no
H21 C2 H22 108.0(13) no
C2 C3 C4 101.84(10) yes
C2 C3 C6 114.69(10) yes
C4 C3 C6 114.55(11) yes
C2 C3 H31 107.2(9) no
C4 C3 H31 108.2(9) no
C6 C3 H31 109.8(8) no
C3 C4 O1 104.05(10) yes
C3 C4 C5 115.31(12) yes
O1 C4 C5 108.67(11) yes
C3 C4 H41 111.8(9) no
O1 C4 H41 106.9(9) no
C5 C4 H41 109.6(9) no
C4 C5 H51 110.7(11) no
C4 C5 H52 109.0(10) no
H51 C5 H52 110.5(14) no
C4 C5 H53 108.9(11) no
H51 C5 H53 107.9(15) no
H52 C5 H53 109.8(15) no
C3 C6 C7 120.36(11) yes
C3 C6 C15 120.58(11) yes
C7 C6 C15 119.01(11) yes
C6 C7 C8 121.52(11) yes
C6 C7 H71 120.1(9) no
C8 C7 H71 118.3(9) no
C7 C8 C9 122.04(11) yes
C7 C8 C13 118.89(11) yes
C9 C8 C13 119.06(11) yes
C8 C9 C10 120.62(12) yes
C8 C9 H91 119.3(9) no
C10 C9 H91 120.1(9) no
C9 C10 C11 120.66(12) yes
C9 C10 H101 121.3(10) no
C11 C10 H101 118.1(10) no
C10 C11 C12 120.18(12) yes
C10 C11 H111 119.2(10) no
C12 C11 H111 120.7(10) no
C11 C12 C13 120.71(13) yes
C11 C12 H121 120.3(9) no
C13 C12 H121 119.0(9) no
C8 C13 C12 118.77(11) yes
C8 C13 C14 118.68(11) yes
C12 C13 C14 122.54(12) yes
C13 C14 C15 120.99(12) yes
C13 C14 H141 118.2(9) no
C15 C14 H141 120.8(9) no
C6 C15 C14 120.90(11) yes
C6 C15 H151 120.3(9) no
C14 C15 H151 118.8(9) no

loop_
_geom_bond_atom_site_label_1
_geom_bond_atom_site_label_2
_geom_bond_distance
_geom_bond_publ_flag
O1 C1 1.3451(16) yes
O1 C4 1.4692(15) yes
O2 C1 1.2069(16) yes
C1 C2 1.5006(17) yes
C2 C3 1.5299(17) yes
C2 H21 0.975(17) no
C2 H22 0.963(18) no
C3 C4 1.5353(17) yes
C3 C6 1.5125(16) yes
C3 H31 1.001(16) no
C4 C5 1.5090(19) yes
C4 H41 1.027(17) no
C5 H51 0.984(19) no
C5 H52 0.999(18) no
C5 H53 0.98(2) no
C6 C7 1.3670(17) yes
C6 C15 1.4278(17) yes
C7 C8 1.4206(17) yes
C7 H71 0.984(16) no
C8 C9 1.4136(17) yes
C8 C13 1.4244(16) yes
C9 C10 1.3629(19) yes
C9 H91 0.959(16) no
C10 C11 1.415(2) yes
C10 H101 0.944(16) no
C11 C12 1.3634(19) yes
C11 H111 0.957(17) no
C12 C13 1.4215(16) yes
C12 H121 0.956(17) no
C13 C14 1.4163(17) yes
C14 C15 1.3622(17) yes
C14 H141 0.984(17) no
C15 H151 0.954(15) no

loop_
_geom_torsion_atom_site_label_1
_geom_torsion_atom_site_label_2
_geom_torsion_atom_site_label_3
_geom_torsion_atom_site_label_4
_geom_torsion
_geom_torsion_publ_flag
C4 O1 C1 O2 -175.70(12) no
C4 O1 C1 C2 4.27(14) no
C1 O1 C4 C3 -22.60(13) no
C1 O1 C4 C5 -145.92(12) no
O1 C1 C2 C3 15.86(13) no
O2 C1 C2 C3 -164.17(13) no
C1 C2 C3 C4 -27.96(12) no
C1 C2 C3 C6 -152.30(10) no
C2 C3 C4 O1 30.65(12) no
C2 C3 C4 C5 149.54(12) no
C6 C3 C4 O1 155.09(10) no
C6 C3 C4 C5 -86.03(14) no
C2 C3 C6 C7 -119.85(12) no
C2 C3 C6 C15 57.45(15) no
C4 C3 C6 C7 122.84(12) no
C4 C3 C6 C15 -59.86(15) no
C3 C6 C7 C8 175.65(11) no
C15 C6 C7 C8 -1.69(17) no
C3 C6 C15 C14 -176.71(11) no
C7 C6 C15 C14 0.62(17) no
C6 C7 C8 C9 -177.55(11) no
C6 C7 C8 C13 1.37(17) no
C7 C8 C9 C10 178.97(11) no
C13 C8 C9 C10 0.05(17) no
C7 C8 C13 C12 -178.44(11) no
C7 C8 C13 C14 0.03(16) no
C9 C8 C13 C12 0.51(16) no
C9 C8 C13 C14 178.98(11) no
C8 C9 C10 C11 -0.35(19) no
C9 C10 C11 C12 0.1(2) no
C10 C11 C12 C13 0.52(19) no
C11 C12 C13 C8 -0.80(18) no
C11 C12 C13 C14 -179.21(12) no
C8 C13 C14 C15 -1.07(17) no
C12 C13 C14 C15 177.34(12) no
C13 C14 C15 C6 0.76(18) no
